data_7702233
loop_
_publ_author_name
'Hollingsworth, Ryan L.'
'Beattie, Jeffrey W.'
'Grass, Amanda'
'Martin, Philip D.'
'Groysman, Stanislav'
'Lord, Richard L.'

_publ_section_title
;
 Reactions of dicobalt octacarbonyl with dinucleating and mononucleating
 bis(imino)pyridine ligands.
;
_journal_issue 43
_journal_name_full 'Dalton transactions (Cambridge, England : 2003)'
_journal_page_first 15353
_journal_page_last 15363
_journal_paper_doi 10.1039/c8dt03405b
_journal_volume 47
_journal_year 2018
_chemical_absolute_configuration unk
_chemical_formula_moiety '2(C30 H27 Co2 N3 O5)'
_chemical_formula_sum 'C60 H54 Co4 N6 O10'
_chemical_formula_weight 1254.86
_space_group_crystal_system monoclinic
_space_group_IT_number 4
_space_group_name_Hall 'P 2yb'
_space_group_name_H-M_alt 'P 1 21 1'
_symmetry_Int_Tables_number 4
_audit_creation_date 2018-09-25
_audit_creation_method
;
Olex2 1.2
(compiled 2017.08.10 svn.r3458 for OlexSys, GUI svn.r5381)
;
_audit_update_record
;
2018-09-25 deposited with the CCDC.
2018-09-27 downloaded from the CCDC.
;
_cell_angle_alpha 90
_cell_angle_beta 100.813(5)
_cell_angle_gamma 90
_cell_formula_units_Z 2
_cell_length_a 10.3616(10)
_cell_length_b 11.6941(11)
_cell_length_c 23.226(2)
_cell_measurement_reflns_used 6131
_cell_measurement_temperature 100(2)
_cell_measurement_theta_max 50.21
_cell_measurement_theta_min 1.79
_cell_volume 2764.3(4)
_computing_molecular_graphics 'Olex2 (Dolomanov et al., 2009)'
_computing_publication_material 'Olex2 (Dolomanov et al., 2009)'
_computing_structure_refinement 'olex2.refine (Bourhis et al., 2015)'
_computing_structure_solution 'SHELXS-97 (Sheldrick, 1990)'
_diffrn_ambient_temperature 100(2)
_diffrn_measured_fraction_theta_full 0.9412
_diffrn_measured_fraction_theta_max 0.9412
_diffrn_measurement_device_type 'Bruker Apex2'
_diffrn_radiation_type 'Mo K\a'
_diffrn_radiation_wavelength 0.71073
_diffrn_reflns_av_R_equivalents 0.0956
_diffrn_reflns_av_unetI/netI 0.1143
_diffrn_reflns_limit_h_max 12
_diffrn_reflns_limit_h_min -12
_diffrn_reflns_limit_k_max 12
_diffrn_reflns_limit_k_min -13
_diffrn_reflns_limit_l_max 27
_diffrn_reflns_limit_l_min -27
_diffrn_reflns_number 47439
_diffrn_reflns_theta_full 23.9996
_diffrn_reflns_theta_max 24.00
_diffrn_reflns_theta_min 1.79
_exptl_absorpt_coefficient_mu 1.245
_exptl_absorpt_correction_T_max 0.9636
_exptl_absorpt_correction_T_min 0.7889
_exptl_absorpt_correction_type empirical
_exptl_absorpt_process_details SADABS
_exptl_crystal_colour 'dark violet'
_exptl_crystal_colour_modifier dark
_exptl_crystal_colour_primary violet
_exptl_crystal_density_diffrn 1.5075
_exptl_crystal_density_method 'not measured'
_exptl_crystal_description plate
_exptl_crystal_F_000 1291.3378
_exptl_crystal_size_max 0.2
_exptl_crystal_size_mid 0.15
_exptl_crystal_size_min 0.03
_refine_diff_density_max 0.5360
_refine_diff_density_min -0.9623
_refine_diff_density_rms 0.1387
_refine_ls_abs_structure_details 'Flack, H. D. (1983). Acta Cryst. A39, 876-881.'
_refine_ls_abs_structure_Flack -0.030(18)
_refine_ls_d_res_high 0.8737
_refine_ls_d_res_low 11.4067
_refine_ls_goodness_of_fit_ref 1.0342
_refine_ls_hydrogen_treatment constr
_refine_ls_matrix_type full
_refine_ls_number_constraints 84
_refine_ls_number_parameters 733
_refine_ls_number_reflns 8141
_refine_ls_number_restraints 1
_refine_ls_restrained_S_all 1.0342
_refine_ls_R_factor_all 0.0878
_refine_ls_R_factor_gt 0.0491
_refine_ls_shift/su_max 0.0008
_refine_ls_shift/su_mean 0.0000
_refine_ls_structure_factor_coef Fsqd
_refine_ls_weighting_details 'w=1/[\s^2^(Fo^2^)+(0.0441P)^2^+0.4218P] where P=(Fo^2^+2Fc^2^)/3'
_refine_ls_weighting_scheme calc
_refine_ls_wR_factor_gt 0.0893
_refine_ls_wR_factor_ref 0.1019
_reflns_Friedel_coverage 0.891
_reflns_limit_h_max 11
_reflns_limit_h_min -11
_reflns_limit_k_max 12
_reflns_limit_k_min -13
_reflns_limit_l_max 26
_reflns_limit_l_min -26
_reflns_number_gt 5868
_reflns_number_total 8141
_reflns_threshold_expression I>=2u(I)
_cod_data_source_file c8dt03405b2.cif
_cod_data_source_block sg780
_cod_original_cell_volume 2764.3(5)
_cod_original_sg_symbol_Hall ' P 2yb'
_cod_database_code 7702233
_olex2_refinement_description
;
1. Fixed Uiso
 At 1.2 times of:
  All C(H) groups
 At 1.5 times of:
  All C(H,H,H) groups
2.a Aromatic/amide H refined with riding coordinates:
 C16(H16), C17(H17), C20(H20), C22(H22), C12(H12), C13(H13), C14(H14),
 C29(H29), C31(H31), C41(H41), C37(H37), C38(H38), C39(H39), C42(H42), C45(H45),
  C47(H47), C54(H54), C56(H56)
2.b Idealised Me refined as rotating group:
 C33(H33a,H33b,H33c), C26(H26a,H26b,H26c), C24(H24a,H24b,H24c), C25(H25a,H25b,
 H25c), C35(H35a,H35b,H35c), C34(H34a,H34b,H34c), C49(H49a,H49b,H49c), C50(H50a,
 H50b,H50c), C51(H51a,H51b,H51c), C58(H58a,H58b,H58c), C60(H60a,H60b,H60c),
 C59(H59a,H59b,H59c)
;
_olex2_submission_original_sample_id sg780
_olex2_submission_special_instructions 'No special instructions were received'

loop_
_space_group_symop_id
_space_group_symop_operation_xyz
1 x,y,z
2 -x,y+1/2,-z

loop_
_atom_site_label
_atom_site_type_symbol
_atom_site_fract_x
_atom_site_fract_y
_atom_site_fract_z
_atom_site_U_iso_or_equiv
_atom_site_adp_type
_atom_site_occupancy
_atom_site_refinement_flags_posn
Co1 Co 0.81783(7) 0.68222(5) 0.11760(4) 0.0256(2) Uani 1.000000 .
Co2 Co 0.96660(7) 0.50130(5) 0.09848(3) 0.0184(2) Uani 1.000000 .
Co3 Co 0.46185(7) 0.50640(5) 0.67550(3) 0.0272(2) Uani 1.000000 .
Co4 Co 0.46588(9) 0.55369(5) 0.56672(4) 0.0428(3) Uani 1.000000 .
O5 O 0.7170(4) 0.4092(4) 0.12021(18) 0.0306(12) Uani 1.000000 .
N5 N 1.0622(4) 0.4778(4) 0.17828(18) 0.0181(14) Uani 1.000000 .
N4 N 1.1333(4) 0.4829(4) 0.0843(2) 0.0162(12) Uani 1.000000 .
N6 N 0.9258(4) 0.4847(4) 0.01303(19) 0.0198(13) Uani 1.000000 .
O1 O 1.0581(4) 0.7292(3) 0.07614(19) 0.0311(12) Uani 1.000000 .
O4 O 0.7062(4) 0.5940(4) 0.2173(2) 0.0435(14) Uani 1.000000 .
O3 O 0.5820(4) 0.6865(4) 0.02447(19) 0.0357(12) Uani 1.000000 .
O2 O 0.8845(4) 0.9182(4) 0.1492(2) 0.0382(13) Uani 1.000000 .
N1 N 0.3389(5) 0.3792(5) 0.6737(2) 0.0301(15) Uani 1.000000 .
O7 O 0.2548(4) 0.6636(4) 0.62514(19) 0.0334(13) Uani 1.000000 .
C16 C 1.0282(5) 0.4793(5) -0.0122(2) 0.0167(15) Uani 1.000000 .
H16 H 1.0209(5) 0.4776(5) -0.0535(2) 0.0200(19) Uiso 1.000000 R
C33 C 0.9549(6) 0.2640(5) 0.2094(3) 0.0319(18) Uani 1.000000 .
H33a H 0.885(2) 0.2131(15) 0.2166(12) 0.048(3) Uiso 1.000000 GR
H33b H 0.939(4) 0.2857(6) 0.1679(3) 0.048(3) Uiso 1.000000 GR
H33c H 1.0395(14) 0.2243(17) 0.2195(11) 0.048(3) Uiso 1.000000 GR
N3 N 0.5539(5) 0.4149(4) 0.7352(2) 0.0283(15) Uani 1.000000 .
C43 C 0.2124(6) 0.3573(6) 0.6345(3) 0.0294(18) Uani 1.000000 .
O6 O 0.6422(5) 0.3741(4) 0.6246(2) 0.0512(15) Uani 1.000000 .
O9 O 0.2310(6) 0.4704(4) 0.4860(2) 0.073(2) Uani 1.000000 .
C1 C 0.9733(6) 0.6794(6) 0.0922(3) 0.0218(15) Uani 1.000000 .
C5 C 0.8108(6) 0.4547(6) 0.1117(2) 0.0248(19) Uani 1.000000 .
C17 C 1.1896(6) 0.4719(5) 0.1829(3) 0.0215(17) Uani 1.000000 .
H17 H 1.2472(6) 0.4667(5) 0.2198(3) 0.026(2) Uiso 1.000000 R
C15 C 1.2364(5) 0.4737(5) 0.1293(3) 0.0218(17) Uani 1.000000 .
C11 C 1.1529(5) 0.4760(5) 0.0274(3) 0.0185(16) Uani 1.000000 .
C18 C 0.8002(5) 0.4954(6) -0.0256(2) 0.0177(15) Uani 1.000000 .
C19 C 0.7081(6) 0.4070(5) -0.0280(3) 0.0220(17) Uani 1.000000 .
C20 C 0.5843(6) 0.4243(6) -0.0637(3) 0.0263(17) Uani 1.000000 .
H20 H 0.5195(6) 0.3664(6) -0.0651(3) 0.032(2) Uiso 1.000000 R
C21 C 0.5529(5) 0.5223(6) -0.0967(3) 0.0268(18) Uani 1.000000 .
C22 C 0.6495(6) 0.6049(5) -0.0958(3) 0.0218(16) Uani 1.000000 .
H22 H 0.6306(6) 0.6706(5) -0.1200(3) 0.0261(19) Uiso 1.000000 R
C23 C 0.7730(5) 0.5942(5) -0.0606(3) 0.0210(16) Uani 1.000000 .
C26 C 0.8720(5) 0.6874(6) -0.0617(3) 0.0277(16) Uani 1.000000 .
H26a H 0.9417(19) 0.6596(11) -0.0815(14) 0.042(2) Uiso 1.000000 GR
H26b H 0.8288(9) 0.7536(12) -0.0830(14) 0.042(2) Uiso 1.000000 GR
H26c H 0.910(3) 0.710(2) -0.0215(3) 0.042(2) Uiso 1.000000 GR
C24 C 0.4210(6) 0.5353(6) -0.1368(3) 0.043(2) Uani 1.000000 .
H24a H 0.4336(6) 0.544(4) -0.1773(4) 0.065(4) Uiso 1.000000 GR
H24b H 0.3673(18) 0.4674(17) -0.1336(15) 0.065(4) Uiso 1.000000 GR
H24c H 0.376(2) 0.603(2) -0.1254(13) 0.065(4) Uiso 1.000000 GR
C25 C 0.7362(6) 0.2948(5) 0.0025(3) 0.0253(17) Uani 1.000000 .
H25a H 0.8241(14) 0.2967(11) 0.0270(12) 0.038(3) Uiso 1.000000 GR
H25b H 0.671(2) 0.2803(14) 0.0271(12) 0.038(3) Uiso 1.000000 GR
H25c H 0.732(3) 0.2337(6) -0.0267(3) 0.038(3) Uiso 1.000000 GR
C12 C 1.2773(6) 0.4640(5) 0.0148(3) 0.0226(17) Uani 1.000000 .
H12 H 1.2900(6) 0.4601(5) -0.0246(3) 0.027(2) Uiso 1.000000 R
C13 C 1.3843(6) 0.4579(5) 0.0617(3) 0.0252(18) Uani 1.000000 .
H13 H 1.4710(6) 0.4514(5) 0.0542(3) 0.030(2) Uiso 1.000000 R
C14 C 1.3639(6) 0.4613(5) 0.1189(3) 0.0231(17) Uani 1.000000 .
H14 H 1.4360(6) 0.4553(5) 0.1508(3) 0.028(2) Uiso 1.000000 R
C27 C 1.0134(5) 0.4731(5) 0.2318(3) 0.0198(17) Uani 1.000000 .
C28 C 1.0229(5) 0.5682(6) 0.2688(2) 0.0196(15) Uani 1.000000 .
C29 C 0.9742(6) 0.5573(6) 0.3204(3) 0.0270(17) Uani 1.000000 .
H29 H 0.9790(6) 0.6217(6) 0.3457(3) 0.032(2) Uiso 1.000000 R
C30 C 0.9201(6) 0.4593(5) 0.3366(3) 0.0258(18) Uani 1.000000 .
C31 C 0.9143(5) 0.3639(5) 0.2993(3) 0.0255(17) Uani 1.000000 .
H31 H 0.8799(5) 0.2938(5) 0.3106(3) 0.031(2) Uiso 1.000000 R
C32 C 0.9574(5) 0.3697(5) 0.2467(3) 0.0224(17) Uani 1.000000 .
C35 C 0.8712(7) 0.4481(6) 0.3940(3) 0.043(2) Uani 1.000000 .
H35a H 0.933(2) 0.401(3) 0.4213(7) 0.064(3) Uiso 1.000000 GR
H35b H 0.865(4) 0.5241(6) 0.4111(10) 0.064(3) Uiso 1.000000 GR
H35c H 0.784(2) 0.412(3) 0.3867(4) 0.064(3) Uiso 1.000000 GR
C34 C 1.0864(6) 0.6767(5) 0.2550(3) 0.0290(17) Uani 1.000000 .
H34a H 1.056(3) 0.7399(7) 0.2768(12) 0.043(3) Uiso 1.000000 GR
H34b H 1.1821(6) 0.6693(12) 0.2661(14) 0.043(3) Uiso 1.000000 GR
H34c H 1.063(3) 0.6920(16) 0.2128(4) 0.043(3) Uiso 1.000000 GR
C4 C 0.7555(6) 0.6294(5) 0.1791(3) 0.0297(18) Uani 1.000000 .
C3 C 0.6750(6) 0.6821(6) 0.0582(3) 0.0262(16) Uani 1.000000 .
C2 C 0.8537(6) 0.8244(6) 0.1380(3) 0.0294(19) Uani 1.000000 .
N2 N 0.5877(5) 0.6208(4) 0.7167(2) 0.0275(15) Uani 1.000000 .
C41 C 0.6801(6) 0.5757(6) 0.7563(3) 0.0286(18) Uani 1.000000 .
H41 H 0.7552(6) 0.6184(6) 0.7739(3) 0.034(2) Uiso 1.000000 R
C40 C 0.6630(6) 0.4599(6) 0.7720(3) 0.0286(19) Uani 1.000000 .
C36 C 0.5063(6) 0.3120(6) 0.7451(3) 0.0266(17) Uani 1.000000 .
C37 C 0.5704(6) 0.2427(6) 0.7899(3) 0.0320(18) Uani 1.000000 .
H37 H 0.5363(6) 0.1696(6) 0.7967(3) 0.038(2) Uiso 1.000000 R
C38 C 0.6851(6) 0.2822(6) 0.8246(3) 0.0314(18) Uani 1.000000 .
H38 H 0.7335(6) 0.2345(6) 0.8541(3) 0.038(2) Uiso 1.000000 R
C39 C 0.7290(6) 0.3922(6) 0.8159(3) 0.0305(19) Uani 1.000000 .
H39 H 0.8057(6) 0.4206(6) 0.8407(3) 0.037(2) Uiso 1.000000 R
C42 C 0.3827(6) 0.2912(6) 0.7061(3) 0.0278(18) Uani 1.000000 .
H42 H 0.3375(6) 0.2202(6) 0.7043(3) 0.033(2) Uiso 1.000000 R
C44 C 0.2076(7) 0.2891(6) 0.5867(3) 0.0355(19) Uani 1.000000 .
C45 C 0.0838(7) 0.2639(6) 0.5515(3) 0.039(2) Uani 1.000000 .
H45 H 0.0793(7) 0.2154(6) 0.5183(3) 0.046(2) Uiso 1.000000 R
C46 C -0.0297(6) 0.3086(6) 0.5648(3) 0.039(2) Uani 1.000000 .
C47 C -0.0202(6) 0.3786(6) 0.6138(3) 0.034(2) Uani 1.000000 .
H47 H -0.0986(6) 0.4088(6) 0.6233(3) 0.041(2) Uiso 1.000000 R
C48 C 0.1003(6) 0.4065(6) 0.6498(3) 0.0296(18) Uani 1.000000 .
C49 C 0.1079(6) 0.4786(6) 0.7030(3) 0.041(2) Uani 1.000000 .
H49a H 0.0242(16) 0.475(3) 0.7168(11) 0.062(3) Uiso 1.000000 GR
H49b H 0.179(3) 0.451(2) 0.7338(7) 0.062(3) Uiso 1.000000 GR
H49c H 0.126(4) 0.5580(8) 0.6935(5) 0.062(3) Uiso 1.000000 GR
C50 C -0.1610(6) 0.2742(6) 0.5283(3) 0.051(2) Uani 1.000000 .
H50a H -0.1471(8) 0.216(3) 0.4996(14) 0.077(4) Uiso 1.000000 GR
H50b H -0.2171(18) 0.243(4) 0.5540(4) 0.077(4) Uiso 1.000000 GR
H50c H -0.204(2) 0.3414(10) 0.5079(16) 0.077(4) Uiso 1.000000 GR
C51 C 0.3283(7) 0.2327(6) 0.5709(3) 0.053(2) Uani 1.000000 .
H51a H 0.4053(11) 0.281(2) 0.584(2) 0.079(4) Uiso 1.000000 GR
H51b H 0.342(3) 0.1581(19) 0.5903(17) 0.079(4) Uiso 1.000000 GR
H51c H 0.315(2) 0.222(4) 0.5283(4) 0.079(4) Uiso 1.000000 GR
C52 C 0.6050(6) 0.7366(6) 0.7000(3) 0.0290(18) Uani 1.000000 .
C53 C 0.5197(6) 0.8205(6) 0.7141(3) 0.0322(19) Uani 1.000000 .
C54 C 0.5305(6) 0.9305(6) 0.6938(3) 0.0273(17) Uani 1.000000 .
H54 H 0.4710(6) 0.9872(6) 0.7022(3) 0.033(2) Uiso 1.000000 R
C55 C 0.6253(6) 0.9612(6) 0.6613(3) 0.0328(19) Uani 1.000000 .
C56 C 0.7124(6) 0.8762(6) 0.6502(3) 0.0327(19) Uani 1.000000 .
H56 H 0.7794(6) 0.8964(6) 0.6293(3) 0.039(2) Uiso 1.000000 R
C57 C 0.7057(6) 0.7635(6) 0.6685(3) 0.0302(18) Uani 1.000000 .
C58 C 0.7988(6) 0.6766(6) 0.6533(3) 0.041(2) Uani 1.000000 .
H58a H 0.808(3) 0.687(2) 0.6124(6) 0.062(3) Uiso 1.000000 GR
H58b H 0.8847(13) 0.686(2) 0.6790(12) 0.062(3) Uiso 1.000000 GR
H58c H 0.765(2) 0.5998(6) 0.6584(18) 0.062(3) Uiso 1.000000 GR
C60 C 0.6337(7) 1.0791(6) 0.6371(3) 0.0380(19) Uani 1.000000 .
H60a H 0.578(3) 1.0839(11) 0.5981(7) 0.057(3) Uiso 1.000000 GR
H60b H 0.604(4) 1.1349(6) 0.6632(9) 0.057(3) Uiso 1.000000 GR
H60c H 0.7249(9) 1.0957(13) 0.6341(16) 0.057(3) Uiso 1.000000 GR
C59 C 0.4209(6) 0.7906(5) 0.7516(3) 0.0300(18) Uani 1.000000 .
H59a H 0.4667(6) 0.774(3) 0.7916(5) 0.045(3) Uiso 1.000000 GR
H59b H 0.361(2) 0.8553(13) 0.7524(14) 0.045(3) Uiso 1.000000 GR
H59c H 0.370(3) 0.723(2) 0.7353(10) 0.045(3) Uiso 1.000000 GR
C7 C 0.3457(7) 0.6025(6) 0.6315(3) 0.0331(19) Uani 1.000000 .
C10 C 0.4725(7) 0.7063(7) 0.5577(3) 0.040(2) Uani 1.000000 .
O10 O 0.4763(5) 0.8018(4) 0.5478(2) 0.0570(17) Uani 1.000000 .
C8 C 0.5882(9) 0.5261(7) 0.5260(4) 0.075(3) Uani 1.000000 .
O8 O 0.6735(7) 0.5080(5) 0.5003(3) 0.107(2) Uani 1.000000 .
C6 C 0.5621(6) 0.4457(6) 0.6186(3) 0.0260(17) Uani 1.000000 .
C9 C 0.3194(8) 0.5005(7) 0.5198(3) 0.052(2) Uani 1.000000 .

loop_
_atom_site_aniso_label
_atom_site_aniso_U_11
_atom_site_aniso_U_22
_atom_site_aniso_U_33
_atom_site_aniso_U_12
_atom_site_aniso_U_13
_atom_site_aniso_U_23
Co1 0.0197(5) 0.0315(7) 0.0266(5) 0.0084(4) 0.0069(4) -0.0028(5)
Co2 0.0124(4) 0.0230(6) 0.0216(4) 0.0025(4) 0.0079(3) 0.0011(4)
Co3 0.0203(4) 0.0283(7) 0.0327(5) -0.0006(5) 0.0044(4) 0.0005(5)
Co4 0.0425(6) 0.0532(9) 0.0355(6) -0.0002(5) 0.0145(5) 0.0057(5)
O5 0.017(2) 0.044(4) 0.032(3) 0.001(2) 0.008(2) -0.001(2)
N5 0.009(3) 0.032(4) 0.011(3) -0.004(2) -0.003(2) -0.000(2)
N4 0.016(3) 0.011(4) 0.022(3) 0.003(2) 0.006(2) -0.000(2)
N6 0.017(3) 0.022(4) 0.022(3) -0.001(2) 0.008(2) 0.002(3)
O1 0.025(3) 0.027(4) 0.041(3) -0.006(2) 0.008(2) -0.001(2)
O4 0.036(3) 0.055(4) 0.043(3) 0.011(3) 0.016(3) 0.006(3)
O3 0.018(2) 0.047(4) 0.039(3) 0.010(3) -0.002(2) -0.011(3)
O2 0.038(3) 0.034(4) 0.045(3) 0.007(3) 0.015(2) -0.010(3)
N1 0.016(3) 0.037(5) 0.037(4) -0.002(3) 0.004(3) 0.000(3)
O7 0.030(3) 0.032(4) 0.039(3) 0.007(3) 0.008(2) 0.000(2)
C16 0.017(3) 0.013(5) 0.021(3) 0.002(3) 0.007(3) 0.001(3)
C33 0.027(4) 0.037(6) 0.032(4) 0.001(3) 0.008(3) 0.001(4)
N3 0.028(3) 0.023(5) 0.036(4) 0.005(3) 0.011(3) 0.007(3)
C43 0.023(4) 0.039(6) 0.025(4) -0.004(3) 0.003(3) 0.002(4)
O6 0.034(3) 0.061(5) 0.062(4) 0.018(3) 0.018(3) -0.000(3)
O9 0.091(4) 0.072(6) 0.045(3) -0.023(4) -0.013(3) -0.001(3)
C1 0.021(4) 0.017(5) 0.026(4) 0.004(3) -0.000(3) -0.009(3)
C5 0.011(4) 0.051(6) 0.012(3) 0.007(3) 0.002(3) 0.003(3)
C17 0.023(4) 0.024(5) 0.017(4) 0.006(3) 0.001(3) 0.002(3)
C15 0.013(3) 0.023(5) 0.031(4) 0.002(3) 0.008(3) -0.004(3)
C11 0.022(4) 0.008(5) 0.027(4) -0.006(3) 0.008(3) 0.000(3)
C18 0.011(3) 0.026(5) 0.019(3) 0.008(3) 0.009(3) -0.005(3)
C19 0.020(4) 0.023(5) 0.028(4) 0.001(3) 0.015(3) 0.002(3)
C20 0.018(4) 0.035(6) 0.027(4) -0.004(3) 0.007(3) 0.001(3)
C21 0.013(3) 0.041(6) 0.028(4) 0.004(3) 0.009(3) 0.001(4)
C22 0.021(4) 0.021(5) 0.024(4) 0.005(3) 0.008(3) 0.004(3)
C23 0.020(4) 0.011(5) 0.035(4) 0.002(3) 0.012(3) -0.000(3)
C26 0.031(4) 0.023(5) 0.028(4) -0.003(4) 0.001(3) 0.010(3)
C24 0.021(4) 0.069(8) 0.037(4) -0.003(4) 0.000(3) 0.016(4)
C25 0.017(4) 0.022(5) 0.037(4) -0.006(3) 0.007(3) -0.002(3)
C12 0.019(4) 0.024(5) 0.028(4) -0.001(3) 0.012(3) 0.001(3)
C13 0.014(4) 0.025(5) 0.039(4) -0.006(3) 0.011(3) -0.005(3)
C14 0.020(4) 0.014(5) 0.035(4) -0.004(3) 0.005(3) -0.000(3)
C27 0.011(3) 0.031(6) 0.020(4) 0.001(3) 0.008(3) 0.007(3)
C28 0.013(3) 0.026(5) 0.021(4) -0.002(3) 0.007(3) -0.005(3)
C29 0.027(4) 0.026(5) 0.029(4) 0.002(3) 0.010(3) -0.002(3)
C30 0.020(4) 0.029(6) 0.030(4) -0.002(3) 0.009(3) -0.001(3)
C31 0.017(4) 0.021(5) 0.039(5) -0.003(3) 0.006(3) 0.012(4)
C32 0.014(3) 0.029(5) 0.022(4) 0.001(3) -0.001(3) -0.003(3)
C35 0.048(5) 0.051(6) 0.035(4) -0.009(4) 0.021(4) -0.004(4)
C34 0.031(4) 0.024(5) 0.034(4) 0.001(4) 0.010(3) -0.005(4)
C4 0.025(4) 0.029(5) 0.035(4) 0.011(3) 0.005(3) 0.004(3)
C3 0.015(4) 0.030(5) 0.036(4) 0.012(4) 0.009(3) -0.008(4)
C2 0.023(4) 0.042(7) 0.023(4) 0.011(4) 0.006(3) -0.005(4)
N2 0.014(3) 0.032(5) 0.039(4) 0.000(3) 0.011(3) 0.003(3)
C41 0.015(4) 0.031(6) 0.040(4) 0.001(3) 0.006(3) 0.002(4)
C40 0.011(4) 0.049(6) 0.027(4) -0.001(3) 0.008(3) -0.002(4)
C36 0.020(4) 0.021(5) 0.039(4) 0.004(3) 0.007(3) 0.009(4)
C37 0.024(4) 0.023(5) 0.050(5) 0.005(3) 0.008(4) 0.002(4)
C38 0.033(4) 0.022(6) 0.040(5) 0.009(3) 0.008(4) 0.003(3)
C39 0.022(4) 0.041(6) 0.028(4) 0.010(4) 0.002(3) -0.003(4)
C42 0.031(4) 0.014(5) 0.040(4) 0.001(3) 0.012(4) 0.002(4)
C44 0.037(5) 0.042(6) 0.026(4) -0.003(4) 0.005(4) 0.001(4)
C45 0.035(5) 0.042(6) 0.043(5) -0.008(4) 0.016(4) 0.003(4)
C46 0.024(4) 0.048(6) 0.043(5) -0.009(4) 0.003(4) 0.012(4)
C47 0.018(4) 0.046(6) 0.039(5) 0.001(3) 0.004(3) 0.018(4)
C48 0.027(4) 0.034(6) 0.030(4) 0.002(3) 0.010(3) 0.013(4)
C49 0.034(4) 0.053(7) 0.041(4) -0.001(4) 0.019(3) 0.008(4)
C50 0.030(4) 0.080(8) 0.042(5) -0.009(4) 0.006(4) 0.002(4)
C51 0.038(5) 0.063(7) 0.056(5) -0.003(4) 0.008(4) -0.018(5)
C52 0.030(4) 0.026(5) 0.030(4) 0.001(3) 0.003(3) -0.004(3)
C53 0.023(4) 0.037(6) 0.035(4) 0.004(4) -0.001(3) -0.011(4)
C54 0.023(4) 0.019(5) 0.040(4) 0.002(3) 0.004(3) -0.010(3)
C55 0.028(4) 0.032(6) 0.034(4) -0.001(3) -0.004(3) -0.006(4)
C56 0.025(4) 0.039(6) 0.035(4) -0.002(4) 0.008(3) -0.000(4)
C57 0.020(4) 0.038(6) 0.031(4) -0.009(3) 0.003(3) -0.004(4)
C58 0.023(4) 0.035(6) 0.069(5) -0.001(4) 0.014(3) -0.004(4)
C60 0.042(4) 0.027(6) 0.041(4) -0.002(4) -0.003(3) -0.001(4)
C59 0.020(4) 0.037(6) 0.032(4) 0.004(3) 0.004(3) -0.013(3)
C7 0.032(4) 0.035(6) 0.033(4) -0.004(4) 0.007(3) 0.010(4)
C10 0.045(5) 0.029(7) 0.043(5) -0.009(4) 0.002(4) 0.010(4)
O10 0.052(4) 0.059(5) 0.051(4) -0.016(3) -0.012(3) 0.009(3)
C8 0.093(7) 0.063(9) 0.085(7) 0.016(6) 0.059(6) 0.025(6)
O8 0.139(6) 0.091(6) 0.117(5) 0.017(5) 0.090(5) 0.023(5)
C6 0.023(4) 0.030(5) 0.027(4) -0.004(3) 0.007(3) 0.001(3)
C9 0.072(5) 0.061(7) 0.022(4) -0.008(6) 0.005(4) 0.001(5)

loop_
_atom_type_symbol
_atom_type_scat_dispersion_real
_atom_type_scat_dispersion_imag
_atom_type_scat_Cromer_Mann_a1
_atom_type_scat_Cromer_Mann_a2
_atom_type_scat_Cromer_Mann_a3
_atom_type_scat_Cromer_Mann_a4
_atom_type_scat_Cromer_Mann_b1
_atom_type_scat_Cromer_Mann_b2
_atom_type_scat_Cromer_Mann_b3
_atom_type_scat_Cromer_Mann_b4
_atom_type_scat_Cromer_Mann_c
_atom_type_scat_source
_atom_type_scat_dispersion_source
H 0.00000 0.00000 0.49300 0.32291 0.14019 0.04081 10.51090 26.12570 3.14236 57.79970 0.0030380000826 'International Tables Volume C Table 6.1.1.4 (pp. 500-502)' 'Henke, Gullikson and Davis, At. Data and Nucl. Data Tables, 1993, 54, 2'
C 0.00347 0.00161 2.31000 1.02000 1.58860 0.86500 20.84390 10.20750 0.56870 51.65120 0.215599998832 'International Tables Volume C Table 6.1.1.4 (pp. 500-502)' 'Henke, Gullikson and Davis, At. Data and Nucl. Data Tables, 1993, 54, 2'
Co 0.35655 0.96576 12.28410 7.34090 4.00340 2.34880 4.27910 0.27840 13.53590 71.16920 1.01180005074 'International Tables Volume C Table 6.1.1.4 (pp. 500-502)' 'Henke, Gullikson and Davis, At. Data and Nucl. Data Tables, 1993, 54, 2'
O 0.01158 0.00611 3.04850 2.28680 1.54630 0.86700 13.27710 5.70110 0.32390 32.90890 0.250800013542 'International Tables Volume C Table 6.1.1.4 (pp. 500-502)' 'Henke, Gullikson and Davis, At. Data and Nucl. Data Tables, 1993, 54, 2'
N 0.00653 0.00323 12.21260 3.13220 2.01250 1.16630 0.00570 9.89330 28.99750 0.58260 -11.5290002823 'International Tables Volume C Table 6.1.1.4 (pp. 500-502)' 'Henke, Gullikson and Davis, At. Data and Nucl. Data Tables, 1993, 54, 2'

loop_
_geom_angle_atom_site_label_1
_geom_angle_atom_site_label_2
_geom_angle_atom_site_label_3
_geom_angle
C1 Co1 Co2 50.5(2)
C4 Co1 Co2 99.4(2)
C4 Co1 C1 136.9(3)
C3 Co1 Co2 106.38(19)
C3 Co1 C1 113.4(2)
C3 Co1 C4 103.9(3)
C2 Co1 Co2 133.6(2)
C2 Co1 C1 87.1(3)
C2 Co1 C4 101.7(3)
C2 Co1 C3 107.8(3)
N5 Co2 Co1 99.08(14)
N4 Co2 Co1 135.07(15)
N4 Co2 N5 79.98(19)
N6 Co2 Co1 102.84(14)
N6 Co2 N5 157.41(19)
N6 Co2 N4 80.69(19)
C1 Co2 Co1 42.18(17)
C1 Co2 N5 100.9(2)
C1 Co2 N4 93.4(2)
C1 Co2 N6 91.8(2)
C5 Co2 Co1 69.4(2)
C5 Co2 N5 96.2(2)
C5 Co2 N4 155.5(3)
C5 Co2 N6 96.5(2)
C5 Co2 C1 111.1(3)
N1 Co3 Co4 105.71(16)
N3 Co3 Co4 138.32(16)
N3 Co3 N1 79.6(2)
N2 Co3 Co4 101.33(15)
N2 Co3 N1 153.0(2)
N2 Co3 N3 80.2(2)
C7 Co3 Co4 56.6(2)
C7 Co3 N1 95.7(3)
C7 Co3 N3 165.0(3)
C7 Co3 N2 99.2(3)
C6 Co3 Co4 46.63(19)
C6 Co3 N1 97.8(2)
C6 Co3 N3 91.9(2)
C6 Co3 N2 100.7(2)
C6 Co3 C7 103.0(3)
C7 Co4 Co3 43.51(18)
C10 Co4 Co3 109.5(2)
C10 Co4 C7 82.0(3)
C8 Co4 Co3 129.3(3)
C8 Co4 C7 168.1(4)
C8 Co4 C10 94.2(4)
C6 Co4 Co3 48.79(19)
C6 Co4 C7 92.0(3)
C6 Co4 C10 135.1(3)
C6 Co4 C8 82.7(3)
C9 Co4 Co3 110.4(2)
C9 Co4 C7 89.0(3)
C9 Co4 C10 108.5(3)
C9 Co4 C8 102.9(4)
C9 Co4 C6 115.9(3)
C17 N5 Co2 114.3(4)
C27 N5 Co2 129.2(3)
C27 N5 C17 116.4(5)
C15 N4 Co2 120.4(4)
C11 N4 Co2 119.6(4)
C11 N4 C15 120.0(4)
C16 N6 Co2 114.8(3)
C18 N6 Co2 128.4(3)
C18 N6 C16 116.1(4)
C43 N1 Co3 130.3(4)
C42 N1 Co3 115.7(4)
C42 N1 C43 113.1(5)
H16 C16 N6 122.5(3)
C11 C16 N6 115.0(5)
C11 C16 H16 122.5(3)
H33b C33 H33a 109.5
H33c C33 H33a 109.5
H33c C33 H33b 109.5
C32 C33 H33a 109.5
C32 C33 H33b 109.5
C32 C33 H33c 109.5
C40 N3 Co3 119.0(4)
C36 N3 Co3 119.3(4)
C36 N3 C40 121.4(5)
C44 C43 N1 119.9(6)
C48 C43 N1 117.1(6)
C48 C43 C44 122.9(6)
Co2 C1 Co1 87.3(3)
O1 C1 Co1 149.0(5)
O1 C1 Co2 123.7(5)
O5 C5 Co2 170.4(5)
H17 C17 N5 122.1(3)
C15 C17 N5 115.7(5)
C15 C17 H17 122.1(3)
C17 C15 N4 109.2(5)
C14 C15 N4 120.8(5)
C14 C15 C17 129.9(6)
C16 C11 N4 109.6(4)
C12 C11 N4 121.4(5)
C12 C11 C16 128.9(5)
C19 C18 N6 119.3(5)
C23 C18 N6 119.3(5)
C23 C18 C19 121.4(5)
C20 C19 C18 117.2(6)
C25 C19 C18 124.0(5)
C25 C19 C20 118.8(5)
H20 C20 C19 118.6(4)
C21 C20 C19 122.7(6)
C21 C20 H20 118.6(3)
C22 C21 C20 118.3(5)
C24 C21 C20 121.1(5)
C24 C21 C22 120.4(6)
H22 C22 C21 119.0(4)
C23 C22 C21 121.9(6)
C23 C22 H22 119.0(4)
C22 C23 C18 118.4(5)
C26 C23 C18 122.8(5)
C26 C23 C22 118.9(5)
H26a C26 C23 109.5
H26b C26 C23 109.5
H26b C26 H26a 109.5
H26c C26 C23 109.5
H26c C26 H26a 109.5
H26c C26 H26b 109.5
H24a C24 C21 109.5
H24b C24 C21 109.5
H24b C24 H24a 109.5
H24c C24 C21 109.5
H24c C24 H24a 109.5
H24c C24 H24b 109.5
H25a C25 C19 109.5
H25b C25 C19 109.5
H25b C25 H25a 109.5
H25c C25 C19 109.5
H25c C25 H25a 109.5
H25c C25 H25b 109.5
H12 C12 C11 120.9(4)
C13 C12 C11 118.2(5)
C13 C12 H12 120.9(3)
H13 C13 C12 119.9(3)
C14 C13 C12 120.2(5)
C14 C13 H13 119.9(4)
C13 C14 C15 119.3(6)
H14 C14 C15 120.4(4)
H14 C14 C13 120.4(4)
C28 C27 N5 120.6(5)
C32 C27 N5 118.3(5)
C32 C27 C28 121.0(5)
C29 C28 C27 117.5(6)
C34 C28 C27 121.8(5)
C34 C28 C29 120.7(6)
H29 C29 C28 118.3(4)
C30 C29 C28 123.5(6)
C30 C29 H29 118.3(4)
C31 C30 C29 118.0(6)
C35 C30 C29 122.6(6)
C35 C30 C31 119.4(6)
H31 C31 C30 119.2(4)
C32 C31 C30 121.6(6)
C32 C31 H31 119.2(4)
C27 C32 C33 121.7(5)
C31 C32 C33 119.7(6)
C31 C32 C27 118.4(6)
H35a C35 C30 109.5
H35b C35 C30 109.5
H35b C35 H35a 109.5
H35c C35 C30 109.5
H35c C35 H35a 109.5
H35c C35 H35b 109.5
H34a C34 C28 109.5
H34b C34 C28 109.5
H34b C34 H34a 109.5
H34c C34 C28 109.5
H34c C34 H34a 109.5
H34c C34 H34b 109.5
O4 C4 Co1 175.5(6)
O3 C3 Co1 174.6(5)
O2 C2 Co1 175.2(6)
C41 N2 Co3 113.3(4)
C52 N2 Co3 127.8(4)
C52 N2 C41 117.4(6)
H41 C41 N2 121.5(4)
C40 C41 N2 117.0(6)
C40 C41 H41 121.5(4)
C41 C40 N3 109.3(6)
C39 C40 N3 118.4(6)
C39 C40 C41 132.3(7)
C37 C36 N3 121.0(6)
C42 C36 N3 110.9(5)
C42 C36 C37 128.0(6)
H37 C37 C36 120.7(4)
C38 C37 C36 118.7(6)
C38 C37 H37 120.7(4)
H38 C38 C37 120.2(4)
C39 C38 C37 119.5(6)
C39 C38 H38 120.2(4)
C38 C39 C40 120.7(6)
H39 C39 C40 119.6(4)
H39 C39 C38 119.6(4)
C36 C42 N1 113.6(6)
H42 C42 N1 123.2(4)
H42 C42 C36 123.2(4)
C45 C44 C43 118.9(6)
C51 C44 C43 123.1(6)
C51 C44 C45 117.8(6)
H45 C45 C44 119.6(4)
C46 C45 C44 120.8(7)
C46 C45 H45 119.6(4)
C47 C46 C45 118.4(6)
C50 C46 C45 119.4(7)
C50 C46 C47 122.1(6)
H47 C47 C46 118.5(4)
C48 C47 C46 122.9(6)
C48 C47 H47 118.5(4)
C47 C48 C43 116.0(6)
C49 C48 C43 121.8(6)
C49 C48 C47 122.1(6)
H49a C49 C48 109.5
H49b C49 C48 109.5
H49b C49 H49a 109.5
H49c C49 C48 109.5
H49c C49 H49a 109.5
H49c C49 H49b 109.5
H50a C50 C46 109.5
H50b C50 C46 109.5
H50b C50 H50a 109.5
H50c C50 C46 109.5
H50c C50 H50a 109.5
H50c C50 H50b 109.5
H51a C51 C44 109.5
H51b C51 C44 109.5
H51b C51 H51a 109.5
H51c C51 C44 109.5
H51c C51 H51a 109.5
H51c C51 H51b 109.5
C53 C52 N2 118.9(6)
C57 C52 N2 119.5(6)
C57 C52 C53 121.6(6)
C54 C53 C52 118.5(6)
C59 C53 C52 120.1(6)
C59 C53 C54 121.4(6)
H54 C54 C53 118.8(4)
C55 C54 C53 122.4(6)
C55 C54 H54 118.8(4)
C56 C55 C54 117.5(6)
C60 C55 C54 122.5(6)
C60 C55 C56 120.0(6)
H56 C56 C55 118.4(4)
C57 C56 C55 123.1(6)
C57 C56 H56 118.4(4)
C56 C57 C52 116.9(6)
C58 C57 C52 122.9(6)
C58 C57 C56 120.2(6)
H58a C58 C57 109.5
H58b C58 C57 109.5
H58b C58 H58a 109.5
H58c C58 C57 109.5
H58c C58 H58a 109.5
H58c C58 H58b 109.5
H60a C60 C55 109.5
H60b C60 C55 109.5
H60b C60 H60a 109.5
H60c C60 C55 109.5
H60c C60 H60a 109.5
H60c C60 H60b 109.5
H59a C59 C53 109.5
H59b C59 C53 109.5
H59b C59 H59a 109.5
H59c C59 C53 109.5
H59c C59 H59a 109.5
H59c C59 H59b 109.5
Co4 C7 Co3 79.8(3)
O7 C7 Co3 152.1(6)
O7 C7 Co4 128.1(5)
O10 C10 Co4 175.1(7)
O8 C8 Co4 177.8(9)
Co4 C6 Co3 84.6(3)
O6 C6 Co3 129.3(5)
O6 C6 Co4 146.2(5)
O9 C9 Co4 173.9(6)

loop_
_geom_bond_atom_site_label_1
_geom_bond_atom_site_label_2
_geom_bond_distance
Co1 Co2 2.7031(9)
Co1 C1 1.817(6)
Co1 C4 1.785(7)
Co1 C3 1.825(7)
Co1 C2 1.750(7)
Co2 N5 1.950(4)
Co2 N4 1.831(4)
Co2 N6 1.960(4)
Co2 C1 2.089(7)
Co2 C5 1.784(6)
Co3 Co4 2.5942(12)
Co3 N1 1.954(5)
Co3 N3 1.866(5)
Co3 N2 1.984(5)
Co3 C7 1.815(7)
Co3 C6 1.960(6)
Co4 C7 2.201(7)
Co4 C10 1.800(8)
Co4 C8 1.748(8)
Co4 C6 1.894(7)
Co4 C9 1.805(8)
O5 C5 1.158(7)
N5 C17 1.306(7)
N5 C27 1.428(7)
N4 C15 1.352(7)
N4 C11 1.376(7)
N6 C16 1.306(6)
N6 C18 1.441(7)
O1 C1 1.172(7)
O4 C4 1.178(7)
O3 C3 1.123(6)
O2 C2 1.159(7)
N1 C43 1.471(8)
N1 C42 1.306(8)
O7 C7 1.169(7)
C16 H16 0.9500
C16 C11 1.439(8)
C33 H33a 0.9800
C33 H33b 0.9800
C33 H33c 0.9800
C33 C32 1.507(8)
N3 C40 1.386(8)
N3 C36 1.337(8)
C43 C44 1.359(9)
C43 C48 1.401(9)
O6 C6 1.169(7)
O9 C9 1.145(8)
C17 H17 0.9500
C17 C15 1.418(8)
C15 C14 1.394(8)
C11 C12 1.381(8)
C18 C19 1.401(8)
C18 C23 1.411(8)
C19 C20 1.404(8)
C19 C25 1.494(8)
C20 H20 0.9500
C20 C21 1.384(8)
C21 C22 1.388(8)
C21 C24 1.510(8)
C22 H22 0.9500
C22 C23 1.388(8)
C23 C26 1.500(8)
C26 H26a 0.9800
C26 H26b 0.9800
C26 H26c 0.9800
C24 H24a 0.9800
C24 H24b 0.9800
C24 H24c 0.9800
C25 H25a 0.9800
C25 H25b 0.9800
C25 H25c 0.9800
C12 H12 0.9500
C12 C13 1.403(8)
C13 H13 0.9500
C13 C14 1.385(8)
C14 H14 0.9500
C27 C28 1.398(8)
C27 C32 1.412(8)
C28 C29 1.390(8)
C28 C34 1.491(8)
C29 H29 0.9500
C29 C30 1.360(8)
C30 C31 1.408(8)
C30 C35 1.517(8)
C31 H31 0.9500
C31 C32 1.378(9)
C35 H35a 0.9800
C35 H35b 0.9800
C35 H35c 0.9800
C34 H34a 0.9800
C34 H34b 0.9800
C34 H34c 0.9800
N2 C41 1.309(8)
N2 C52 1.429(8)
C41 H41 0.9500
C41 C40 1.421(9)
C40 C39 1.368(9)
C36 C37 1.387(9)
C36 C42 1.444(9)
C37 H37 0.9500
C37 C38 1.383(9)
C38 H38 0.9500
C38 C39 1.392(9)
C39 H39 0.9500
C42 H42 0.9500
C44 C45 1.417(9)
C44 C51 1.519(9)
C45 H45 0.9500
C45 C46 1.374(9)
C46 C47 1.390(9)
C46 C50 1.515(9)
C47 H47 0.9500
C47 C48 1.405(9)
C48 C49 1.485(9)
C49 H49a 0.9800
C49 H49b 0.9800
C49 H49c 0.9800
C50 H50a 0.9800
C50 H50b 0.9800
C50 H50c 0.9800
C51 H51a 0.9800
C51 H51b 0.9800
C51 H51c 0.9800
C52 C53 1.400(9)
C52 C57 1.417(9)
C53 C54 1.382(9)
C53 C59 1.505(9)
C54 H54 0.9500
C54 C55 1.393(9)
C55 C56 1.398(9)
C55 C60 1.498(9)
C56 H56 0.9500
C56 C57 1.390(9)
C57 C58 1.489(9)
C58 H58a 0.9800
C58 H58b 0.9800
C58 H58c 0.9800
C60 H60a 0.9800
C60 H60b 0.9800
C60 H60c 0.9800
C59 H59a 0.9800
C59 H59b 0.9800
C59 H59c 0.9800
C10 O10 1.142(8)
C8 O8 1.175(8)
